data_4084709
loop_
_publ_author_name
'Liu, Xupeng'
'Xiao, Xu-Qiong'
'Xu, Zheng'
'Yang, Xuemin'
'Li, Zhifang'
'Dong, Zhaowen'
'Yan, Chenting'
'Lai, Guoqiao'
'Kira, Mitsuo'

_publ_section_title
;
 Reactions of an Isolable Dialkylsilylene with Carbon Dioxide and Related
 Heterocumulenes
;
_journal_issue 19
_journal_name_full Organometallics
_journal_page_first 5434
_journal_paper_doi 10.1021/om500736h
_journal_volume 33
_journal_year 2014
_chemical_formula_sum 'C29 H57 N S2 Si5'
_chemical_formula_weight 624.32
_chemical_name_systematic
; 
 ? 
;
_space_group_crystal_system triclinic
_space_group_IT_number 2
_space_group_name_Hall '-P 1'
_space_group_name_H-M_alt 'P -1'
_symmetry_space_group_name_Hall '-P 1'
_symmetry_space_group_name_H-M 'P -1'
_atom_sites_solution_hydrogens geom
_audit_creation_method SHELXL-2013
_cell_angle_alpha 77.249(3)
_cell_angle_beta 68.794(3)
_cell_angle_gamma 74.553(3)
_cell_formula_units_Z 2
_cell_length_a 11.323(2)
_cell_length_b 11.883(2)
_cell_length_c 15.335(3)
_cell_measurement_reflns_used 3807
_cell_measurement_temperature 173(2)
_cell_measurement_theta_max 27.33
_cell_measurement_theta_min 2.79
_cell_volume 1836.3(6)
_computing_cell_refinement 'Bruker SAINT'
_computing_data_collection 'Bruker APEX2'
_computing_data_reduction 'Bruker SAINT'
_computing_molecular_graphics 'Bruker SHELXTL'
_computing_publication_material 'Bruker SHELXTL'
_computing_structure_refinement 'SHELXL-2013 (Sheldrick, 2013)'
_computing_structure_solution 'SHELXS-97 (Sheldrick, 2008)'
_diffrn_ambient_temperature 173(2)
_diffrn_measured_fraction_theta_full 0.987
_diffrn_measured_fraction_theta_max 0.978
_diffrn_measurement_device_type 'Bruker APEX-II CCD'
_diffrn_measurement_method '\f and \w scans'
_diffrn_radiation_type MoK\a
_diffrn_radiation_wavelength 0.71073
_diffrn_reflns_av_R_equivalents 0.0320
_diffrn_reflns_av_unetI/netI 0.0655
_diffrn_reflns_Laue_measured_fraction_full 0.987
_diffrn_reflns_Laue_measured_fraction_max 0.978
_diffrn_reflns_limit_h_max 14
_diffrn_reflns_limit_h_min -14
_diffrn_reflns_limit_k_max 15
_diffrn_reflns_limit_k_min -11
_diffrn_reflns_limit_l_max 20
_diffrn_reflns_limit_l_min -20
_diffrn_reflns_number 13849
_diffrn_reflns_point_group_measured_fraction_full 0.987
_diffrn_reflns_point_group_measured_fraction_max 0.978
_diffrn_reflns_theta_full 25.242
_diffrn_reflns_theta_max 27.894
_diffrn_reflns_theta_min 1.795
_exptl_absorpt_coefficient_mu 0.327
_exptl_absorpt_correction_T_max 0.746
_exptl_absorpt_correction_T_min 0.614
_exptl_absorpt_correction_type multi-scan
_exptl_absorpt_process_details sadabs
_exptl_crystal_colour colourless
_exptl_crystal_density_diffrn 1.129
_exptl_crystal_description block
_exptl_crystal_F_000 680
_exptl_crystal_size_max 0.260
_exptl_crystal_size_mid 0.130
_exptl_crystal_size_min 0.120
_refine_diff_density_max 0.472
_refine_diff_density_min -0.294
_refine_diff_density_rms 0.074
_refine_ls_extinction_method none
_refine_ls_goodness_of_fit_ref 1.028
_refine_ls_hydrogen_treatment constr
_refine_ls_matrix_type full
_refine_ls_number_parameters 350
_refine_ls_number_reflns 8576
_refine_ls_number_restraints 0
_refine_ls_restrained_S_all 1.028
_refine_ls_R_factor_all 0.0730
_refine_ls_R_factor_gt 0.0490
_refine_ls_shift/su_max 0.001
_refine_ls_shift/su_mean 0.000
_refine_ls_structure_factor_coef Fsqd
_refine_ls_weighting_details
; 
 w=1/[\s^2^(Fo^2^)+(0.0906P)^2^+0.2074P] 
 where P=(Fo^2^+2Fc^2^)/3 
;
_refine_ls_weighting_scheme calc
_refine_ls_wR_factor_gt 0.1412
_refine_ls_wR_factor_ref 0.1645
_reflns_Friedel_coverage 0.000
_reflns_number_gt 6202
_reflns_number_total 8576
_reflns_threshold_expression 'I > 2\s(I)'
_cod_data_source_file om500736h_si_003.cif
_cod_data_source_block siS2C
_cod_original_cell_volume 1836.2(6)
_cod_database_code 4084709
_shelx_space_group_comment
; 
The symmetry employed for this shelxl refinement is uniquely defined 
by the following loop, which should always be used as a source of 
symmetry information in preference to the above space-group names. 
They are only intended as comments. 
;
_shelx_estimated_absorpt_t_min 0.920
_shelx_estimated_absorpt_t_max 0.962
_shelxl_version_number 2013-2

loop_
_space_group_symop_operation_xyz
'x, y, z'
'-x, -y, -z'

loop_
_atom_site_label
_atom_site_type_symbol
_atom_site_fract_x
_atom_site_fract_y
_atom_site_fract_z
_atom_site_U_iso_or_equiv
_atom_site_adp_type
_atom_site_occupancy
_atom_site_site_symmetry_order
_atom_site_calc_flag
_atom_site_refinement_flags_posn
_atom_site_refinement_flags_adp
S1 S 0.14713(6) 0.49553(5) 0.38192(4) 0.02782(16) Uani 1 1 d . .
S2 S 0.29128(6) 0.53568(5) 0.18166(4) 0.03025(17) Uani 1 1 d . .
Si1 Si 0.25261(6) 0.37581(6) 0.27789(5) 0.02327(16) Uani 1 1 d . .
Si2 Si 0.01795(7) 0.24467(7) 0.37565(5) 0.03237(18) Uani 1 1 d . .
Si3 Si 0.08242(8) 0.34330(7) 0.16231(6) 0.0363(2) Uani 1 1 d . .
Si4 Si 0.45741(8) 0.27035(7) 0.39038(6) 0.0358(2) Uani 1 1 d . .
Si5 Si 0.54741(7) 0.27469(7) 0.17245(6) 0.0361(2) Uani 1 1 d . .
N1 N 0.1847(2) 0.70991(19) 0.29514(15) 0.0313(5) Uani 1 1 d . .
C1 C 0.2048(2) 0.6035(2) 0.28612(17) 0.0264(5) Uani 1 1 d . .
C2 C 0.2316(3) 0.7930(2) 0.21682(18) 0.0316(6) Uani 1 1 d . .
C3 C 0.3526(3) 0.8199(2) 0.20091(19) 0.0369(6) Uani 1 1 d . .
C4 C 0.3903(3) 0.9088(3) 0.1289(2) 0.0454(8) Uani 1 1 d . .
H4 H 0.4708 0.9293 0.1172 0.055 Uiso 1 1 calc R U
C5 C 0.3153(4) 0.9683(3) 0.0738(2) 0.0558(10) Uani 1 1 d . .
H5 H 0.3439 1.0295 0.0250 0.067 Uiso 1 1 calc R U
C6 C 0.1972(4) 0.9397(3) 0.0889(2) 0.0474(8) Uani 1 1 d . .
H6 H 0.1458 0.9812 0.0502 0.057 Uiso 1 1 calc R U
C7 C 0.1539(3) 0.8501(2) 0.16096(19) 0.0370(6) Uani 1 1 d . .
C8 C 0.4318(3) 0.7539(3) 0.2645(2) 0.0460(7) Uani 1 1 d . .
H8 H 0.4229 0.6699 0.2767 0.055 Uiso 1 1 calc R U
C9 C 0.3792(4) 0.7976(4) 0.3590(2) 0.0606(10) Uani 1 1 d . .
H9A H 0.3868 0.8799 0.3504 0.091 Uiso 1 1 calc R U
H9B H 0.4286 0.7492 0.3999 0.091 Uiso 1 1 calc R U
H9C H 0.2879 0.7921 0.3883 0.091 Uiso 1 1 calc R U
C10 C 0.5780(4) 0.7535(5) 0.2216(3) 0.0788(13) Uani 1 1 d . .
H10A H 0.6102 0.7333 0.1573 0.118 Uiso 1 1 calc R U
H10B H 0.6243 0.6952 0.2605 0.118 Uiso 1 1 calc R U
H10C H 0.5925 0.8319 0.2197 0.118 Uiso 1 1 calc R U
C11 C 0.0251(3) 0.8178(3) 0.1787(2) 0.0439(7) Uani 1 1 d . .
H11 H 0.0346 0.7318 0.2035 0.053 Uiso 1 1 calc R U
C12 C -0.0821(4) 0.8821(4) 0.2544(3) 0.0679(11) Uani 1 1 d . .
H12A H -0.0970 0.9668 0.2318 0.102 Uiso 1 1 calc R U
H12B H -0.0571 0.8677 0.3114 0.102 Uiso 1 1 calc R U
H12C H -0.1616 0.8534 0.2690 0.102 Uiso 1 1 calc R U
C13 C -0.0121(5) 0.8348(5) 0.0917(3) 0.0892(15) Uani 1 1 d . .
H13A H -0.0929 0.8077 0.1078 0.134 Uiso 1 1 calc R U
H13B H 0.0566 0.7893 0.0447 0.134 Uiso 1 1 calc R U
H13C H -0.0245 0.9186 0.0658 0.134 Uiso 1 1 calc R U
C14 C 0.1555(2) 0.2815(2) 0.26173(17) 0.0259(5) Uani 1 1 d . .
C15 C 0.2634(3) 0.1666(2) 0.24080(19) 0.0308(6) Uani 1 1 d . .
H15A H 0.2223 0.0975 0.2571 0.037 Uiso 1 1 calc R U
H15B H 0.3135 0.1733 0.1726 0.037 Uiso 1 1 calc R U
C16 C 0.3542(3) 0.1485(2) 0.29801(19) 0.0313(6) Uani 1 1 d . .
H16A H 0.4297 0.0846 0.2761 0.038 Uiso 1 1 calc R U
H16B H 0.3085 0.1246 0.3655 0.038 Uiso 1 1 calc R U
C17 C 0.4021(2) 0.2661(2) 0.28670(18) 0.0275(5) Uani 1 1 d . .
C18 C 0.0532(3) 0.2293(3) 0.48814(19) 0.0398(7) Uani 1 1 d . .
H18A H -0.0220 0.2112 0.5418 0.060 Uiso 1 1 calc R U
H18B H 0.0716 0.3032 0.4931 0.060 Uiso 1 1 calc R U
H18C H 0.1285 0.1653 0.4885 0.060 Uiso 1 1 calc R U
C19 C -0.1367(3) 0.3584(3) 0.3881(3) 0.0511(8) Uani 1 1 d . .
H19A H -0.1982 0.3434 0.4514 0.077 Uiso 1 1 calc R U
H19B H -0.1741 0.3539 0.3407 0.077 Uiso 1 1 calc R U
H19C H -0.1185 0.4371 0.3785 0.077 Uiso 1 1 calc R U
C20 C -0.0134(4) 0.0969(3) 0.3772(3) 0.0543(9) Uani 1 1 d . .
H20A H 0.0569 0.0348 0.3905 0.081 Uiso 1 1 calc R U
H20B H -0.0181 0.0922 0.3155 0.081 Uiso 1 1 calc R U
H20C H -0.0956 0.0867 0.4263 0.081 Uiso 1 1 calc R U
C21 C -0.0182(3) 0.2442(3) 0.1572(2) 0.0494(8) Uani 1 1 d . .
H21A H -0.0512 0.2754 0.1038 0.074 Uiso 1 1 calc R U
H21B H -0.0910 0.2403 0.2160 0.074 Uiso 1 1 calc R U
H21C H 0.0351 0.1650 0.1489 0.074 Uiso 1 1 calc R U
C22 C -0.0167(3) 0.4956(3) 0.1735(3) 0.0550(9) Uani 1 1 d . .
H22A H 0.0194 0.5493 0.1172 0.082 Uiso 1 1 calc R U
H22B H -0.0156 0.5214 0.2296 0.082 Uiso 1 1 calc R U
H22C H -0.1060 0.4961 0.1795 0.082 Uiso 1 1 calc R U
C23 C 0.2051(4) 0.3504(4) 0.0428(2) 0.0594(9) Uani 1 1 d . .
H23A H 0.1614 0.3723 -0.0051 0.089 Uiso 1 1 calc R U
H23B H 0.2632 0.2731 0.0348 0.089 Uiso 1 1 calc R U
H23C H 0.2553 0.4094 0.0355 0.089 Uiso 1 1 calc R U
C24 C 0.6161(3) 0.1643(3) 0.3853(3) 0.0536(9) Uani 1 1 d . .
H24A H 0.6347 0.1590 0.4439 0.080 Uiso 1 1 calc R U
H24B H 0.6855 0.1925 0.3315 0.080 Uiso 1 1 calc R U
H24C H 0.6104 0.0862 0.3779 0.080 Uiso 1 1 calc R U
C25 C 0.4763(3) 0.4198(3) 0.3944(3) 0.0531(9) Uani 1 1 d . .
H25A H 0.4156 0.4478 0.4533 0.080 Uiso 1 1 calc R U
H25B H 0.4580 0.4742 0.3405 0.080 Uiso 1 1 calc R U
H25C H 0.5651 0.4160 0.3916 0.080 Uiso 1 1 calc R U
C26 C 0.3454(3) 0.2240(4) 0.5071(2) 0.0560(9) Uani 1 1 d . .
H26A H 0.3822 0.2223 0.5564 0.084 Uiso 1 1 calc R U
H26B H 0.3324 0.1452 0.5087 0.084 Uiso 1 1 calc R U
H26C H 0.2621 0.2800 0.5183 0.084 Uiso 1 1 calc R U
C27 C 0.5119(3) 0.3105(3) 0.0585(2) 0.0529(8) Uani 1 1 d . .
H27A H 0.4594 0.3904 0.0540 0.079 Uiso 1 1 calc R U
H27B H 0.4644 0.2540 0.0560 0.079 Uiso 1 1 calc R U
H27C H 0.5934 0.3059 0.0058 0.079 Uiso 1 1 calc R U
C28 C 0.6392(3) 0.3881(3) 0.1647(3) 0.0574(9) Uani 1 1 d . .
H28A H 0.7114 0.3886 0.1052 0.086 Uiso 1 1 calc R U
H28B H 0.6730 0.3692 0.2179 0.086 Uiso 1 1 calc R U
H28C H 0.5815 0.4659 0.1669 0.086 Uiso 1 1 calc R U
C29 C 0.6595(3) 0.1257(3) 0.1634(2) 0.0508(8) Uani 1 1 d . .
H29A H 0.6253 0.0750 0.1401 0.076 Uiso 1 1 calc R U
H29B H 0.6662 0.0897 0.2259 0.076 Uiso 1 1 calc R U
H29C H 0.7454 0.1348 0.1196 0.076 Uiso 1 1 calc R U

loop_
_atom_site_aniso_label
_atom_site_aniso_U_11
_atom_site_aniso_U_22
_atom_site_aniso_U_33
_atom_site_aniso_U_23
_atom_site_aniso_U_13
_atom_site_aniso_U_12
S1 0.0338(3) 0.0256(3) 0.0207(3) -0.0039(2) -0.0034(2) -0.0075(2)
S2 0.0389(4) 0.0236(3) 0.0223(3) -0.0016(2) -0.0040(3) -0.0063(3)
Si1 0.0262(3) 0.0217(3) 0.0213(3) -0.0030(3) -0.0070(3) -0.0046(3)
Si2 0.0315(4) 0.0333(4) 0.0341(4) -0.0021(3) -0.0103(3) -0.0118(3)
Si3 0.0427(5) 0.0382(4) 0.0342(4) -0.0037(3) -0.0216(4) -0.0066(3)
Si4 0.0346(4) 0.0430(5) 0.0336(4) -0.0024(3) -0.0172(3) -0.0078(3)
Si5 0.0288(4) 0.0375(4) 0.0325(4) -0.0020(3) -0.0031(3) -0.0030(3)
N1 0.0361(12) 0.0279(11) 0.0275(11) -0.0044(9) -0.0056(9) -0.0090(9)
C1 0.0263(12) 0.0290(13) 0.0236(12) -0.0030(10) -0.0063(10) -0.0082(10)
C2 0.0412(15) 0.0247(13) 0.0244(13) -0.0062(10) -0.0031(11) -0.0076(11)
C3 0.0475(17) 0.0320(14) 0.0283(14) -0.0118(11) -0.0030(12) -0.0103(12)
C4 0.0570(19) 0.0360(16) 0.0394(17) -0.0079(13) -0.0026(14) -0.0191(14)
C5 0.085(3) 0.0339(17) 0.0360(17) -0.0016(13) 0.0004(17) -0.0216(17)
C6 0.074(2) 0.0341(16) 0.0251(14) 0.0008(12) -0.0104(14) -0.0089(15)
C7 0.0546(18) 0.0261(13) 0.0269(13) -0.0078(11) -0.0086(12) -0.0056(12)
C8 0.0490(18) 0.0412(17) 0.0497(19) -0.0066(14) -0.0135(15) -0.0156(14)
C9 0.072(2) 0.076(3) 0.0438(19) -0.0054(18) -0.0203(18) -0.031(2)
C10 0.052(2) 0.107(4) 0.078(3) -0.005(3) -0.019(2) -0.026(2)
C11 0.0569(19) 0.0358(16) 0.0435(17) -0.0032(13) -0.0258(15) -0.0050(14)
C12 0.051(2) 0.077(3) 0.079(3) -0.021(2) -0.020(2) -0.0105(19)
C13 0.123(4) 0.111(4) 0.059(3) 0.002(3) -0.046(3) -0.055(3)
C14 0.0318(13) 0.0235(12) 0.0243(12) -0.0032(9) -0.0114(10) -0.0055(10)
C15 0.0373(14) 0.0252(13) 0.0288(13) -0.0058(10) -0.0090(11) -0.0055(11)
C16 0.0336(14) 0.0268(13) 0.0282(13) -0.0012(10) -0.0064(11) -0.0047(11)
C17 0.0283(13) 0.0262(12) 0.0262(12) -0.0023(10) -0.0088(10) -0.0039(10)
C18 0.0430(16) 0.0492(17) 0.0242(13) -0.0002(12) -0.0044(12) -0.0176(13)
C19 0.0369(17) 0.051(2) 0.060(2) -0.0074(16) -0.0093(15) -0.0086(14)
C20 0.063(2) 0.0479(19) 0.062(2) -0.0010(16) -0.0206(18) -0.0312(17)
C21 0.056(2) 0.056(2) 0.0524(19) -0.0145(16) -0.0337(16) -0.0093(16)
C22 0.062(2) 0.0424(19) 0.065(2) 0.0014(16) -0.0360(19) -0.0025(16)
C23 0.072(2) 0.072(3) 0.0399(18) 0.0008(17) -0.0293(18) -0.015(2)
C24 0.0476(19) 0.061(2) 0.057(2) -0.0053(17) -0.0310(17) -0.0027(16)
C25 0.056(2) 0.056(2) 0.060(2) -0.0141(17) -0.0274(17) -0.0149(16)
C26 0.055(2) 0.090(3) 0.0296(16) 0.0055(16) -0.0231(15) -0.0232(19)
C27 0.052(2) 0.054(2) 0.0368(17) -0.0073(15) -0.0018(15) -0.0011(16)
C28 0.0376(17) 0.058(2) 0.066(2) -0.0008(18) -0.0028(16) -0.0195(16)
C29 0.0387(17) 0.0502(19) 0.0445(18) -0.0093(15) -0.0015(14) 0.0074(14)

loop_
_atom_type_symbol
_atom_type_description
_atom_type_scat_dispersion_real
_atom_type_scat_dispersion_imag
_atom_type_scat_source
C C 0.0033 0.0016 'International Tables Vol C Tables 4.2.6.8 and 6.1.1.4'
H H 0.0000 0.0000 'International Tables Vol C Tables 4.2.6.8 and 6.1.1.4'
N N 0.0061 0.0033 'International Tables Vol C Tables 4.2.6.8 and 6.1.1.4'
Si Si 0.0817 0.0704 'International Tables Vol C Tables 4.2.6.8 and 6.1.1.4'
S S 0.1246 0.1234 'International Tables Vol C Tables 4.2.6.8 and 6.1.1.4'

loop_
_geom_angle_atom_site_label_1
_geom_angle_atom_site_label_2
_geom_angle_atom_site_label_3
_geom_angle
C1 S1 Si1 83.19(8)
C1 S2 Si1 82.93(9)
C17 Si1 C14 101.96(11)
C17 Si1 S1 121.20(9)
C14 Si1 S1 115.30(8)
C17 Si1 S2 113.69(9)
C14 Si1 S2 121.50(9)
S1 Si1 S2 84.12(3)
C18 Si2 C20 103.83(15)
C18 Si2 C19 105.63(15)
C20 Si2 C19 109.20(16)
C18 Si2 C14 115.37(12)
C20 Si2 C14 109.61(14)
C19 Si2 C14 112.70(13)
C23 Si3 C22 106.34(18)
C23 Si3 C21 103.39(16)
C22 Si3 C21 109.70(16)
C23 Si3 C14 113.59(14)
C22 Si3 C14 112.55(14)
C21 Si3 C14 110.78(14)
C26 Si4 C25 106.29(17)
C26 Si4 C24 104.15(17)
C25 Si4 C24 108.18(16)
C26 Si4 C17 113.54(13)
C25 Si4 C17 112.72(14)
C24 Si4 C17 111.42(14)
C27 Si5 C28 103.82(18)
C27 Si5 C29 103.17(16)
C28 Si5 C29 109.66(17)
C27 Si5 C17 116.96(13)
C28 Si5 C17 113.23(14)
C29 Si5 C17 109.38(13)
C1 N1 C2 120.6(2)
N1 C1 S1 122.49(19)
N1 C1 S2 127.9(2)
S1 C1 S2 109.58(13)
C7 C2 N1 118.8(2)
C7 C2 C3 122.3(3)
N1 C2 C3 118.8(3)
C4 C3 C2 117.3(3)
C4 C3 C8 123.4(3)
C2 C3 C8 119.2(3)
C5 C4 C3 122.0(3)
C4 C5 C6 120.3(3)
C5 C6 C7 120.3(3)
C2 C7 C6 117.8(3)
C2 C7 C11 121.1(3)
C6 C7 C11 121.0(3)
C9 C8 C3 111.7(3)
C9 C8 C10 109.6(3)
C3 C8 C10 114.9(3)
C13 C11 C12 110.7(3)
C13 C11 C7 114.0(3)
C12 C11 C7 111.3(3)
C15 C14 Si1 99.25(16)
C15 C14 Si3 112.59(16)
Si1 C14 Si3 115.06(13)
C15 C14 Si2 108.90(16)
Si1 C14 Si2 112.79(12)
Si3 C14 Si2 108.00(12)
C16 C15 C14 110.5(2)
C15 C16 C17 110.5(2)
C16 C17 Si1 99.21(16)
C16 C17 Si4 111.91(17)
Si1 C17 Si4 115.79(13)
C16 C17 Si5 108.62(17)
Si1 C17 Si5 112.96(13)
Si4 C17 Si5 108.01(12)

loop_
_geom_bond_atom_site_label_1
_geom_bond_atom_site_label_2
_geom_bond_distance
S1 C1 1.775(3)
S1 Si1 2.1711(9)
S2 C1 1.786(2)
S2 Si1 2.1718(9)
Si1 C17 1.869(3)
Si1 C14 1.872(3)
Si2 C18 1.868(3)
Si2 C20 1.875(3)
Si2 C19 1.882(3)
Si2 C14 1.930(3)
Si3 C23 1.857(4)
Si3 C22 1.866(3)
Si3 C21 1.874(3)
Si3 C14 1.909(3)
Si4 C26 1.847(3)
Si4 C25 1.861(3)
Si4 C24 1.886(3)
Si4 C17 1.922(3)
Si5 C27 1.866(4)
Si5 C28 1.870(3)
Si5 C29 1.884(3)
Si5 C17 1.927(3)
N1 C1 1.253(3)
N1 C2 1.412(3)
C2 C7 1.392(4)
C2 C3 1.414(4)
C3 C4 1.379(4)
C3 C8 1.513(5)
C4 C5 1.368(5)
C5 C6 1.393(5)
C6 C7 1.401(4)
C7 C11 1.521(4)
C8 C9 1.506(5)
C8 C10 1.544(5)
C11 C13 1.496(5)
C11 C12 1.510(5)
C14 C15 1.575(3)
C15 C16 1.525(4)
C16 C17 1.583(4)

loop_
_geom_torsion_atom_site_label_1
_geom_torsion_atom_site_label_2
_geom_torsion_atom_site_label_3
_geom_torsion_atom_site_label_4
_geom_torsion
C2 N1 C1 S1 -179.5(2)
C2 N1 C1 S2 0.6(4)
Si1 S1 C1 N1 -176.2(2)
Si1 S1 C1 S2 3.71(11)
Si1 S2 C1 N1 176.2(3)
Si1 S2 C1 S1 -3.71(11)
C1 N1 C2 C7 89.2(3)
C1 N1 C2 C3 -94.1(3)
C7 C2 C3 C4 2.1(4)
N1 C2 C3 C4 -174.4(2)
C7 C2 C3 C8 -179.9(2)
N1 C2 C3 C8 3.6(4)
C2 C3 C4 C5 -0.7(4)
C8 C3 C4 C5 -178.7(3)
C3 C4 C5 C6 -0.4(5)
C4 C5 C6 C7 0.3(5)
N1 C2 C7 C6 174.3(2)
C3 C2 C7 C6 -2.2(4)
N1 C2 C7 C11 -4.5(4)
C3 C2 C7 C11 179.0(2)
C5 C6 C7 C2 1.0(4)
C5 C6 C7 C11 179.8(3)
C4 C3 C8 C9 101.5(3)
C2 C3 C8 C9 -76.5(3)
C4 C3 C8 C10 -24.1(4)
C2 C3 C8 C10 158.0(3)
C2 C7 C11 C13 -149.6(3)
C6 C7 C11 C13 31.6(4)
C2 C7 C11 C12 84.3(3)
C6 C7 C11 C12 -94.5(3)
C17 Si1 C14 C15 -12.36(17)
S1 Si1 C14 C15 -145.65(13)
S2 Si1 C14 C15 115.33(14)
C17 Si1 C14 Si3 -132.74(14)
S1 Si1 C14 Si3 93.96(13)
S2 Si1 C14 Si3 -5.05(17)
C17 Si1 C14 Si2 102.76(14)
S1 Si1 C14 Si2 -30.53(15)
S2 Si1 C14 Si2 -129.55(10)
Si1 C14 C15 C16 35.1(2)
Si3 C14 C15 C16 157.24(18)
Si2 C14 C15 C16 -83.0(2)
C14 C15 C16 C17 -49.4(3)
C15 C16 C17 Si1 34.5(2)
C15 C16 C17 Si4 157.19(17)
C15 C16 C17 Si5 -83.7(2)
C14 Si1 C17 C16 -11.64(17)
S1 Si1 C17 C16 118.07(14)
S2 Si1 C17 C16 -144.18(13)
C14 Si1 C17 Si4 -131.52(14)
S1 Si1 C17 Si4 -1.80(17)
S2 Si1 C17 Si4 95.95(13)
C14 Si1 C17 Si5 103.19(14)
S1 Si1 C17 Si5 -127.10(10)
S2 Si1 C17 Si5 -29.35(15)
